data_2225057
loop_
_publ_author_name
'Fadlalla, Mohamed I.'
'Friedrich, Holger B.'
'Maguire, Glenn E. M.'
'Bala, Muhammad D.'

_publ_section_title
;
 <i>cis</i>-<i>N</i>-(2-Hydroxycyclohexyl)-<i>p</i>-toluenesulfonamide
;
_journal_coeditor_code LX2131
_journal_issue 2
_journal_name_full 'Acta Crystallographica Section E'
_journal_page_first o463
_journal_paper_doi 10.1107/S1600536810002151
_journal_volume 66
_journal_year 2010
_chemical_formula_iupac 'C13 H19 N O3 S'
_chemical_formula_moiety 'C13 H19 N O3 S'
_chemical_formula_sum 'C13 H19 N O3 S'
_chemical_formula_weight 269.35
_chemical_melting_point_gt 414
_chemical_melting_point_lt 416
_chemical_name_common cis-2-Tosylaminocyclohexanol
_chemical_name_systematic
;
<i>cis</i>-<i>N</i>-(2-Hydroxycyclohexyl)-<i>p</i>-toluenesulfonamide
cis-2-Tosylaminocyclohexanol
;
_space_group_IT_number 2
_symmetry_cell_setting triclinic
_symmetry_space_group_name_Hall '-P 1'
_symmetry_space_group_name_H-M 'P -1'
_atom_sites_solution_hydrogens difmap
_atom_sites_solution_primary direct
_atom_sites_solution_secondary difmap
_cell_angle_alpha 106.6450(10)
_cell_angle_beta 93.9710(10)
_cell_angle_gamma 100.0470(10)
_cell_formula_units_Z 4
_cell_length_a 6.30310(10)
_cell_length_b 12.8355(2)
_cell_length_c 17.5367(3)
_cell_measurement_reflns_used 6946
_cell_measurement_temperature 173(2)
_cell_measurement_theta_max 28.28
_cell_measurement_theta_min 2.44
_cell_volume 1327.75(4)
_computing_cell_refinement 'SAINT (Bruker, 2005)'
_computing_data_collection 'APEX2 (Bruker, 2005)'
_computing_data_reduction 'SAINT (Bruker, 2005)'
_computing_molecular_graphics 'ORTEP-3 (Farrugia, 1997) and DIAMOND (Brandenburg, 1998)'
_computing_publication_material 'SHELXTL (Sheldrick, 2008)'
_computing_structure_refinement 'SHELXL97 (Sheldrick, 2008)'
_computing_structure_solution 'SHELXS97 (Sheldrick, 2008)'
_diffrn_ambient_temperature 173(2)
_diffrn_measured_fraction_theta_full 1.000
_diffrn_measured_fraction_theta_max 1.000
_diffrn_measurement_device_type 'Bruker APEXII CCD'
_diffrn_measurement_method '\f and \w scans'
_diffrn_radiation_monochromator graphite
_diffrn_radiation_source 'fine-focus sealed tube'
_diffrn_radiation_type MoK\a
_diffrn_radiation_wavelength 0.71073
_diffrn_reflns_av_R_equivalents 0.0331
_diffrn_reflns_av_sigmaI/netI 0.0356
_diffrn_reflns_limit_h_max 8
_diffrn_reflns_limit_h_min -8
_diffrn_reflns_limit_k_max 16
_diffrn_reflns_limit_k_min -16
_diffrn_reflns_limit_l_max 23
_diffrn_reflns_limit_l_min -23
_diffrn_reflns_number 18458
_diffrn_reflns_theta_full 28.00
_diffrn_reflns_theta_max 28.00
_diffrn_reflns_theta_min 1.22
_diffrn_standards_number 0
_exptl_absorpt_coefficient_mu 0.244
_exptl_absorpt_correction_type none
_exptl_crystal_colour colourless
_exptl_crystal_density_diffrn 1.347
_exptl_crystal_density_method 'not measured'
_exptl_crystal_description block
_exptl_crystal_F_000 576
_exptl_crystal_size_max 0.51
_exptl_crystal_size_mid 0.31
_exptl_crystal_size_min 0.25
_refine_diff_density_max 0.396
_refine_diff_density_min -0.412
_refine_ls_extinction_method none
_refine_ls_goodness_of_fit_ref 1.071
_refine_ls_hydrogen_treatment mixed
_refine_ls_matrix_type full
_refine_ls_number_parameters 343
_refine_ls_number_reflns 6423
_refine_ls_number_restraints 0
_refine_ls_restrained_S_all 1.071
_refine_ls_R_factor_all 0.0499
_refine_ls_R_factor_gt 0.0362
_refine_ls_shift/esd_max 0.000
_refine_ls_shift/su_max_lt 0.001
_refine_ls_shift/su_mean 0.000
_refine_ls_structure_factor_coef Fsqd
_refine_ls_weighting_details 'calc w=1/[\s^2^(Fo^2^)+(0.0582P)^2^+0.0739P] where P=(Fo^2^+2Fc^2^)/3'
_refine_ls_weighting_scheme calc
_refine_ls_wR_factor_gt 0.1035
_refine_ls_wR_factor_ref 0.1106
_reflns_number_gt 4837
_reflns_number_total 6423
_reflns_threshold_expression I>2\s(I)
_cod_data_source_file lx2131.cif
_cod_data_source_block I
_cod_depositor_comments
;
The following automatic conversions were performed:
'_symmetry_cell_setting' value 'Triclinic' changed to 'triclinic'
according to '/home/saulius/struct/CIF-dictionaries/cif_core.dic'
dictionary named 'cif_core.dic' version 2.4.1 from 2010-06-29.

Automatic conversion script
Id: cif_fix_enum 1527 2010-12-29 10:47:43Z saulius 

The following automatic conversions were performed:

'_symmetry_cell_setting' value 'Triclinic' changed to 'triclinic'
according to /home/saulius/struct/CIF-dictionaries/cif_core.dic
dictionary named 'cif_core.dic' version 2.4.1 from 2010-06-29.

Automatic conversion script
Id: cif_fix_values 1715 2011-07-08 13:25:40Z adriana 
;
_cod_database_code 2225057
_cod_database_fobs_code 2225057

loop_
_symmetry_equiv_pos_as_xyz
'x, y, z'
'-x, -y, -z'

loop_
_atom_site_type_symbol
_atom_site_label
_atom_site_fract_x
_atom_site_fract_y
_atom_site_fract_z
_atom_site_U_iso_or_equiv
_atom_site_adp_type
_atom_site_calc_flag
_atom_site_refinement_flags
_atom_site_occupancy
_atom_site_disorder_assembly
_atom_site_disorder_group
C C1 0.3149(2) 0.39725(12) 0.35318(8) 0.0230(3) Uani d . 1 . .
H H1 0.4155 0.4675 0.3860 0.028 Uiso calc R 1 . .
C C2 0.4327(2) 0.30139(12) 0.34741(9) 0.0227(3) Uani d . 1 . .
H H2 0.5706 0.3156 0.3236 0.027 Uiso calc R 1 . .
C C3 0.4842(3) 0.28788(14) 0.42986(9) 0.0303(4) Uani d . 1 . .
H H3A 0.5896 0.3543 0.4639 0.036 Uiso calc R 1 . .
H H3B 0.5522 0.2225 0.4240 0.036 Uiso calc R 1 . .
C C4 0.2795(3) 0.27272(15) 0.47095(10) 0.0344(4) Uani d . 1 . .
H H4A 0.1800 0.2022 0.4399 0.041 Uiso calc R 1 . .
H H4B 0.3195 0.2684 0.5254 0.041 Uiso calc R 1 . .
C C5 0.1644(3) 0.36911(14) 0.47692(9) 0.0337(4) Uani d . 1 . .
H H5A 0.2583 0.4384 0.5127 0.040 Uiso calc R 1 . .
H H5B 0.0285 0.3557 0.5009 0.040 Uiso calc R 1 . .
C C6 0.1107(3) 0.38351(13) 0.39456(9) 0.0266(3) Uani d . 1 . .
H H6A 0.0034 0.3178 0.3607 0.032 Uiso calc R 1 . .
H H6B 0.0449 0.4497 0.4010 0.032 Uiso calc R 1 . .
C C7 0.3445(2) 0.63056(12) 0.29981(8) 0.0212(3) Uani d . 1 . .
C C8 0.5061(2) 0.72537(12) 0.31511(9) 0.0238(3) Uani d . 1 . .
H H8 0.6421 0.7204 0.2956 0.029 Uiso calc R 1 . .
C C9 0.4672(3) 0.82718(12) 0.35906(9) 0.0282(3) Uani d . 1 . .
H H9 0.5775 0.8920 0.3693 0.034 Uiso calc R 1 . .
C C10 0.2692(3) 0.83612(13) 0.38840(9) 0.0290(4) Uani d . 1 . .
C C11 0.1103(3) 0.74045(14) 0.37164(10) 0.0310(4) Uani d . 1 . .
H H11 -0.0257 0.7454 0.3911 0.037 Uiso calc R 1 . .
C C12 0.1439(3) 0.63787(13) 0.32735(9) 0.0284(3) Uani d . 1 . .
H H12 0.0320 0.5735 0.3159 0.034 Uiso calc R 1 . .
C C13 0.2270(4) 0.94682(16) 0.43611(11) 0.0459(5) Uani d . 1 . .
H H13A 0.0900 0.9582 0.4130 0.069 Uiso calc R 1 . .
H H13B 0.3460 1.0061 0.4345 0.069 Uiso calc R 1 . .
H H13C 0.2173 0.9480 0.4919 0.069 Uiso calc R 1 . .
N N1 0.2596(2) 0.40722(10) 0.27298(8) 0.0243(3) Uani d . 1 . .
O O1 0.30664(19) 0.48034(9) 0.15979(6) 0.0319(3) Uani d . 1 . .
O O2 0.62179(17) 0.50634(9) 0.26023(7) 0.0322(3) Uani d . 1 . .
O O3 0.29042(18) 0.20373(9) 0.29512(6) 0.0262(2) Uani d . 1 . .
S S1 0.39239(6) 0.50145(3) 0.24179(2) 0.02302(10) Uani d . 1 . .
H H1N 0.134(3) 0.3817(15) 0.2496(11) 0.039(5) Uiso d . 1 . .
H H3O 0.364(3) 0.1556(18) 0.2813(12) 0.050(6) Uiso d . 1 . .
C C14 0.7984(3) 1.13220(12) 0.14293(9) 0.0260(3) Uani d . 1 . .
H H14 0.6960 1.0621 0.1109 0.031 Uiso calc R 1 . .
C C15 0.6821(2) 1.22875(12) 0.14932(8) 0.0221(3) Uani d . 1 . .
H H15 0.5435 1.2142 0.1726 0.026 Uiso calc R 1 . .
C C16 0.6321(3) 1.24306(13) 0.06696(9) 0.0275(3) Uani d . 1 . .
H H16A 0.5649 1.3087 0.0729 0.033 Uiso calc R 1 . .
H H16B 0.5267 1.1769 0.0325 0.033 Uiso calc R 1 . .
C C17 0.8384(3) 1.25814(14) 0.02681(9) 0.0311(4) Uani d . 1 . .
H H17A 0.8013 1.2657 -0.0269 0.037 Uiso calc R 1 . .
H H17B 0.9405 1.3268 0.0594 0.037 Uiso calc R 1 . .
C C18 0.9460(3) 1.15881(15) 0.01851(10) 0.0382(4) Uani d . 1 . .
H H18A 1.0803 1.1699 -0.0068 0.046 Uiso calc R 1 . .
H H18B 0.8468 1.0909 -0.0167 0.046 Uiso calc R 1 . .
C C19 1.0017(3) 1.14389(14) 0.10043(10) 0.0322(4) Uani d . 1 . .
H H19A 1.1115 1.2088 0.1339 0.039 Uiso calc R 1 . .
H H19B 1.0647 1.0768 0.0934 0.039 Uiso calc R 1 . .
C C20 0.7614(2) 0.89890(11) 0.20252(8) 0.0214(3) Uani d . 1 . .
C C21 0.5911(3) 0.82342(12) 0.15054(9) 0.0253(3) Uani d . 1 . .
H H21 0.4570 0.8445 0.1409 0.030 Uiso calc R 1 . .
C C22 0.6186(3) 0.71642(13) 0.11252(9) 0.0290(3) Uani d . 1 . .
H H22 0.5021 0.6643 0.0769 0.035 Uiso calc R 1 . .
C C23 0.8145(3) 0.68457(12) 0.12593(9) 0.0276(3) Uani d . 1 . .
C C24 0.9834(3) 0.76236(13) 0.17751(9) 0.0276(3) Uani d . 1 . .
H H24 1.1182 0.7418 0.1867 0.033 Uiso calc R 1 . .
C C25 0.9594(3) 0.86956(13) 0.21587(9) 0.0260(3) Uani d . 1 . .
H H25 1.0767 0.9221 0.2508 0.031 Uiso calc R 1 . .
C C26 0.8384(3) 0.56743(14) 0.08535(11) 0.0414(4) Uani d . 1 . .
H H26A 0.7230 0.5151 0.0976 0.062 Uiso calc R 1 . .
H H26B 0.9802 0.5569 0.1048 0.062 Uiso calc R 1 . .
H H26C 0.8275 0.5541 0.0272 0.062 Uiso calc R 1 . .
N N2 0.8567(2) 1.12308(11) 0.22299(8) 0.0285(3) Uani d . 1 . .
O O4 0.81390(19) 1.05591(9) 0.33850(6) 0.0326(3) Uani d . 1 . .
O O5 0.49416(18) 1.02921(9) 0.23866(7) 0.0345(3) Uani d . 1 . .
O O6 0.82296(18) 1.32622(9) 0.20231(6) 0.0246(2) Uani d . 1 . .
S S2 0.72262(6) 1.03181(3) 0.25663(2) 0.02444(11) Uani d . 1 . .
H H2N 0.981(3) 1.1520(16) 0.2453(11) 0.040(6) Uiso d . 1 . .
H H6O 0.751(4) 1.3754(19) 0.2141(13) 0.061(7) Uiso d . 1 . .

loop_
_atom_site_aniso_label
_atom_site_aniso_U_11
_atom_site_aniso_U_22
_atom_site_aniso_U_33
_atom_site_aniso_U_12
_atom_site_aniso_U_13
_atom_site_aniso_U_23
C1 0.0245(8) 0.0189(7) 0.0237(7) 0.0036(6) -0.0012(6) 0.0050(6)
C2 0.0177(7) 0.0233(7) 0.0270(8) 0.0037(6) 0.0014(6) 0.0080(6)
C3 0.0286(9) 0.0345(9) 0.0307(8) 0.0111(7) -0.0005(7) 0.0128(7)
C4 0.0389(10) 0.0442(10) 0.0277(8) 0.0158(8) 0.0068(7) 0.0177(7)
C5 0.0375(10) 0.0382(9) 0.0257(8) 0.0127(8) 0.0057(7) 0.0068(7)
C6 0.0293(9) 0.0256(8) 0.0260(8) 0.0117(7) 0.0049(6) 0.0054(6)
C7 0.0221(8) 0.0212(7) 0.0237(7) 0.0071(6) 0.0046(6) 0.0099(6)
C8 0.0237(8) 0.0256(8) 0.0240(7) 0.0051(6) 0.0049(6) 0.0099(6)
C9 0.0337(9) 0.0227(8) 0.0275(8) 0.0039(7) 0.0026(7) 0.0080(6)
C10 0.0394(10) 0.0282(8) 0.0226(8) 0.0152(7) 0.0027(7) 0.0080(6)
C11 0.0286(9) 0.0383(9) 0.0344(9) 0.0170(7) 0.0114(7) 0.0164(7)
C12 0.0235(8) 0.0280(8) 0.0382(9) 0.0074(6) 0.0069(7) 0.0153(7)
C13 0.0564(13) 0.0389(10) 0.0413(11) 0.0240(9) 0.0051(9) 0.0021(8)
N1 0.0210(7) 0.0224(6) 0.0285(7) -0.0005(5) -0.0031(5) 0.0106(5)
O1 0.0401(7) 0.0300(6) 0.0254(6) 0.0060(5) 0.0061(5) 0.0087(5)
O2 0.0210(6) 0.0244(6) 0.0502(7) 0.0075(5) 0.0079(5) 0.0073(5)
O3 0.0234(6) 0.0204(5) 0.0322(6) 0.0070(5) 0.0023(5) 0.0026(4)
S1 0.0216(2) 0.01999(19) 0.0284(2) 0.00532(14) 0.00508(15) 0.00776(15)
C14 0.0291(8) 0.0184(7) 0.0274(8) 0.0021(6) -0.0020(6) 0.0051(6)
C15 0.0173(7) 0.0232(7) 0.0245(7) 0.0023(6) 0.0009(6) 0.0069(6)
C16 0.0258(8) 0.0306(8) 0.0256(8) 0.0063(7) -0.0013(6) 0.0084(6)
C17 0.0329(9) 0.0383(9) 0.0236(8) 0.0084(7) 0.0055(6) 0.0106(7)
C18 0.0422(11) 0.0415(10) 0.0282(9) 0.0140(8) 0.0095(8) 0.0022(7)
C19 0.0356(10) 0.0278(8) 0.0343(9) 0.0167(7) 0.0075(7) 0.0045(7)
C20 0.0232(8) 0.0187(7) 0.0243(7) 0.0055(6) 0.0056(6) 0.0085(6)
C21 0.0230(8) 0.0252(8) 0.0289(8) 0.0071(6) 0.0026(6) 0.0090(6)
C22 0.0328(9) 0.0240(8) 0.0274(8) 0.0046(7) 0.0011(7) 0.0048(6)
C23 0.0380(9) 0.0250(8) 0.0261(8) 0.0130(7) 0.0150(7) 0.0112(6)
C24 0.0256(8) 0.0324(8) 0.0333(8) 0.0140(7) 0.0107(6) 0.0167(7)
C25 0.0219(8) 0.0279(8) 0.0302(8) 0.0050(6) 0.0033(6) 0.0119(6)
C26 0.0559(13) 0.0276(9) 0.0450(11) 0.0177(8) 0.0194(9) 0.0092(8)
N2 0.0258(8) 0.0223(7) 0.0366(8) -0.0015(6) -0.0052(6) 0.0133(6)
O4 0.0412(7) 0.0254(6) 0.0288(6) 0.0038(5) 0.0057(5) 0.0059(5)
O5 0.0235(6) 0.0230(6) 0.0539(8) 0.0081(5) 0.0060(5) 0.0047(5)
O6 0.0234(6) 0.0209(5) 0.0268(6) 0.0066(5) 0.0010(4) 0.0023(4)
S2 0.0242(2) 0.01775(18) 0.0308(2) 0.00465(15) 0.00403(15) 0.00618(15)

loop_
_atom_type_symbol
_atom_type_description
_atom_type_scat_dispersion_real
_atom_type_scat_dispersion_imag
_atom_type_scat_source
C C 0.0033 0.0016 'International Tables Vol C Tables 4.2.6.8 and 6.1.1.4'
H H 0.0000 0.0000 'International Tables Vol C Tables 4.2.6.8 and 6.1.1.4'
N N 0.0061 0.0033 'International Tables Vol C Tables 4.2.6.8 and 6.1.1.4'
O O 0.0106 0.0060 'International Tables Vol C Tables 4.2.6.8 and 6.1.1.4'
S S 0.1246 0.1234 'International Tables Vol C Tables 4.2.6.8 and 6.1.1.4'

loop_
_geom_angle_atom_site_label_1
_geom_angle_atom_site_label_2
_geom_angle_atom_site_label_3
_geom_angle_site_symmetry_1
_geom_angle_site_symmetry_3
_geom_angle
_geom_angle_publ_flag
N1 C1 C2 . . 110.49(11) ?
N1 C1 C6 . . 110.35(12) ?
C2 C1 C6 . . 111.65(12) ?
N1 C1 H1 . . 108.1 ?
C2 C1 H1 . . 108.1 ?
C6 C1 H1 . . 108.1 ?
O3 C2 C3 . . 110.68(12) ?
O3 C2 C1 . . 106.45(11) ?
C3 C2 C1 . . 110.94(12) ?
O3 C2 H2 . . 109.6 ?
C3 C2 H2 . . 109.6 ?
C1 C2 H2 . . 109.6 ?
C2 C3 C4 . . 111.59(13) ?
C2 C3 H3A . . 109.3 ?
C4 C3 H3A . . 109.3 ?
C2 C3 H3B . . 109.3 ?
C4 C3 H3B . . 109.3 ?
H3A C3 H3B . . 108.0 ?
C5 C4 C3 . . 110.62(14) ?
C5 C4 H4A . . 109.5 ?
C3 C4 H4A . . 109.5 ?
C5 C4 H4B . . 109.5 ?
C3 C4 H4B . . 109.5 ?
H4A C4 H4B . . 108.1 ?
C4 C5 C6 . . 111.54(13) ?
C4 C5 H5A . . 109.3 ?
C6 C5 H5A . . 109.3 ?
C4 C5 H5B . . 109.3 ?
C6 C5 H5B . . 109.3 ?
H5A C5 H5B . . 108.0 ?
C1 C6 C5 . . 110.98(13) ?
C1 C6 H6A . . 109.4 ?
C5 C6 H6A . . 109.4 ?
C1 C6 H6B . . 109.4 ?
C5 C6 H6B . . 109.4 ?
H6A C6 H6B . . 108.0 ?
C8 C7 C12 . . 120.34(14) ?
C8 C7 S1 . . 119.33(11) ?
C12 C7 S1 . . 120.29(11) ?
C9 C8 C7 . . 119.46(14) ?
C9 C8 H8 . . 120.3 ?
C7 C8 H8 . . 120.3 ?
C8 C9 C10 . . 121.16(15) ?
C8 C9 H9 . . 119.4 ?
C10 C9 H9 . . 119.4 ?
C11 C10 C9 . . 118.17(14) ?
C11 C10 C13 . . 120.69(16) ?
C9 C10 C13 . . 121.13(16) ?
C12 C11 C10 . . 121.93(15) ?
C12 C11 H11 . . 119.0 ?
C10 C11 H11 . . 119.0 ?
C11 C12 C7 . . 118.92(15) ?
C11 C12 H12 . . 120.5 ?
C7 C12 H12 . . 120.5 ?
C10 C13 H13A . . 109.5 ?
C10 C13 H13B . . 109.5 ?
H13A C13 H13B . . 109.5 ?
C10 C13 H13C . . 109.5 ?
H13A C13 H13C . . 109.5 ?
H13B C13 H13C . . 109.5 ?
C1 N1 S1 . . 122.50(10) ?
C1 N1 H1N . . 119.7(13) ?
S1 N1 H1N . . 113.8(13) ?
C2 O3 H3O . . 107.3(15) ?
O1 S1 O2 . . 118.31(7) ?
O1 S1 N1 . . 107.26(7) ?
O2 S1 N1 . . 108.38(7) ?
O1 S1 C7 . . 109.32(7) ?
O2 S1 C7 . . 105.55(7) ?
N1 S1 C7 . . 107.60(7) ?
N2 C14 C15 . . 110.28(12) ?
N2 C14 C19 . . 109.93(13) ?
C15 C14 C19 . . 112.15(12) ?
N2 C14 H14 . . 108.1 ?
C15 C14 H14 . . 108.1 ?
C19 C14 H14 . . 108.1 ?
O6 C15 C16 . . 110.75(12) ?
O6 C15 C14 . . 107.06(11) ?
C16 C15 C14 . . 110.71(12) ?
O6 C15 H15 . . 109.4 ?
C16 C15 H15 . . 109.4 ?
C14 C15 H15 . . 109.4 ?
C15 C16 C17 . . 111.19(13) ?
C15 C16 H16A . . 109.4 ?
C17 C16 H16A . . 109.4 ?
C15 C16 H16B . . 109.4 ?
C17 C16 H16B . . 109.4 ?
H16A C16 H16B . . 108.0 ?
C18 C17 C16 . . 110.11(14) ?
C18 C17 H17A . . 109.6 ?
C16 C17 H17A . . 109.6 ?
C18 C17 H17B . . 109.6 ?
C16 C17 H17B . . 109.6 ?
H17A C17 H17B . . 108.2 ?
C17 C18 C19 . . 110.83(13) ?
C17 C18 H18A . . 109.5 ?
C19 C18 H18A . . 109.5 ?
C17 C18 H18B . . 109.5 ?
C19 C18 H18B . . 109.5 ?
H18A C18 H18B . . 108.1 ?
C18 C19 C14 . . 110.71(14) ?
C18 C19 H19A . . 109.5 ?
C14 C19 H19A . . 109.5 ?
C18 C19 H19B . . 109.5 ?
C14 C19 H19B . . 109.5 ?
H19A C19 H19B . . 108.1 ?
C21 C20 C25 . . 120.81(14) ?
C21 C20 S2 . . 119.75(11) ?
C25 C20 S2 . . 119.36(11) ?
C20 C21 C22 . . 119.29(14) ?
C20 C21 H21 . . 120.4 ?
C22 C21 H21 . . 120.4 ?
C21 C22 C23 . . 120.93(15) ?
C21 C22 H22 . . 119.5 ?
C23 C22 H22 . . 119.5 ?
C24 C23 C22 . . 118.55(14) ?
C24 C23 C26 . . 121.60(15) ?
C22 C23 C26 . . 119.84(16) ?
C25 C24 C23 . . 121.41(14) ?
C25 C24 H24 . . 119.3 ?
C23 C24 H24 . . 119.3 ?
C24 C25 C20 . . 119.00(14) ?
C24 C25 H25 . . 120.5 ?
C20 C25 H25 . . 120.5 ?
C23 C26 H26A . . 109.5 ?
C23 C26 H26B . . 109.5 ?
H26A C26 H26B . . 109.5 ?
C23 C26 H26C . . 109.5 ?
H26A C26 H26C . . 109.5 ?
H26B C26 H26C . . 109.5 ?
C14 N2 S2 . . 122.76(11) ?
C14 N2 H2N . . 117.8(13) ?
S2 N2 H2N . . 116.7(13) ?
C15 O6 H6O . . 107.3(16) ?
O4 S2 O5 . . 119.25(7) ?
O4 S2 N2 . . 106.51(7) ?
O5 S2 N2 . . 107.95(7) ?
O4 S2 C20 . . 108.22(7) ?
O5 S2 C20 . . 105.34(7) ?
N2 S2 C20 . . 109.34(7) ?

loop_
_geom_bond_atom_site_label_1
_geom_bond_atom_site_label_2
_geom_bond_site_symmetry_2
_geom_bond_distance
_geom_bond_publ_flag
C1 N1 . 1.472(2) ?
C1 C2 . 1.528(2) ?
C1 C6 . 1.529(2) ?
C1 H1 . 1.0000 ?
C2 O3 . 1.4325(17) ?
C2 C3 . 1.525(2) ?
C2 H2 . 1.0000 ?
C3 C4 . 1.531(2) ?
C3 H3A . 0.9900 ?
C3 H3B . 0.9900 ?
C4 C5 . 1.522(2) ?
C4 H4A . 0.9900 ?
C4 H4B . 0.9900 ?
C5 C6 . 1.530(2) ?
C5 H5A . 0.9900 ?
C5 H5B . 0.9900 ?
C6 H6A . 0.9900 ?
C6 H6B . 0.9900 ?
C7 C8 . 1.390(2) ?
C7 C12 . 1.393(2) ?
C7 S1 . 1.7674(14) ?
C8 C9 . 1.387(2) ?
C8 H8 . 0.9500 ?
C9 C10 . 1.393(2) ?
C9 H9 . 0.9500 ?
C10 C11 . 1.386(2) ?
C10 C13 . 1.507(2) ?
C11 C12 . 1.384(2) ?
C11 H11 . 0.9500 ?
C12 H12 . 0.9500 ?
C13 H13A . 0.9800 ?
C13 H13B . 0.9800 ?
C13 H13C . 0.9800 ?
N1 S1 . 1.5975(13) ?
N1 H1N . 0.83(2) ?
O1 S1 . 1.4322(11) ?
O2 S1 . 1.4461(11) ?
O3 H3O . 0.83(2) ?
C14 N2 . 1.4690(19) ?
C14 C15 . 1.528(2) ?
C14 C19 . 1.532(2) ?
C14 H14 . 1.0000 ?
C15 O6 . 1.4316(17) ?
C15 C16 . 1.526(2) ?
C15 H15 . 1.0000 ?
C16 C17 . 1.530(2) ?
C16 H16A . 0.9900 ?
C16 H16B . 0.9900 ?
C17 C18 . 1.522(2) ?
C17 H17A . 0.9900 ?
C17 H17B . 0.9900 ?
C18 C19 . 1.528(2) ?
C18 H18A . 0.9900 ?
C18 H18B . 0.9900 ?
C19 H19A . 0.9900 ?
C19 H19B . 0.9900 ?
C20 C21 . 1.385(2) ?
C20 C25 . 1.389(2) ?
C20 S2 . 1.7665(14) ?
C21 C22 . 1.391(2) ?
C21 H21 . 0.9500 ?
C22 C23 . 1.392(2) ?
C22 H22 . 0.9500 ?
C23 C24 . 1.388(2) ?
C23 C26 . 1.507(2) ?
C24 C25 . 1.387(2) ?
C24 H24 . 0.9500 ?
C25 H25 . 0.9500 ?
C26 H26A . 0.9800 ?
C26 H26B . 0.9800 ?
C26 H26C . 0.9800 ?
N2 S2 . 1.5982(13) ?
N2 H2N . 0.82(2) ?
O4 S2 . 1.4343(12) ?
O5 S2 . 1.4452(12) ?
O6 H6O . 0.83(2) ?

loop_
_geom_hbond_atom_site_label_D
_geom_hbond_atom_site_label_H
_geom_hbond_atom_site_label_A
_geom_hbond_site_symmetry_A
_geom_hbond_distance_DH
_geom_hbond_distance_HA
_geom_hbond_distance_DA
_geom_hbond_angle_DHA
N1 H1N O6 1_445 0.83(2) 2.00(2) 2.8255(17) 175.0(18)
N2 H2N O3 1_665 0.82(2) 2.00(2) 2.8155(18) 173.1(19)
O3 H3O O5 1_545 0.83(2) 1.93(2) 2.7489(15) 171(2)
O6 H6O O2 1_565 0.83(2) 1.98(2) 2.8001(15) 169(2)

loop_
_geom_torsion_atom_site_label_1
_geom_torsion_atom_site_label_2
_geom_torsion_atom_site_label_3
_geom_torsion_atom_site_label_4
_geom_torsion_site_symmetry_1
_geom_torsion_site_symmetry_2
_geom_torsion_site_symmetry_3
_geom_torsion_site_symmetry_4
_geom_torsion
_geom_torsion_publ_flag
N1 C1 C2 O3 . . . . -57.65(14) ?
C6 C1 C2 O3 . . . . 65.57(15) ?
N1 C1 C2 C3 . . . . -178.14(12) ?
C6 C1 C2 C3 . . . . -54.92(16) ?
O3 C2 C3 C4 . . . . -62.41(17) ?
C1 C2 C3 C4 . . . . 55.53(17) ?
C2 C3 C4 C5 . . . . -56.05(19) ?
C3 C4 C5 C6 . . . . 55.88(19) ?
N1 C1 C6 C5 . . . . 178.09(12) ?
C2 C1 C6 C5 . . . . 54.80(16) ?
C4 C5 C6 C1 . . . . -55.44(18) ?
C12 C7 C8 C9 . . . . 0.9(2) ?
S1 C7 C8 C9 . . . . 178.53(11) ?
C7 C8 C9 C10 . . . . 0.2(2) ?
C8 C9 C10 C11 . . . . -0.8(2) ?
C8 C9 C10 C13 . . . . -179.95(15) ?
C9 C10 C11 C12 . . . . 0.2(2) ?
C13 C10 C11 C12 . . . . 179.39(15) ?
C10 C11 C12 C7 . . . . 0.9(2) ?
C8 C7 C12 C11 . . . . -1.5(2) ?
S1 C7 C12 C11 . . . . -179.05(12) ?
C2 C1 N1 S1 . . . . -103.58(13) ?
C6 C1 N1 S1 . . . . 132.45(12) ?
C1 N1 S1 O1 . . . . 175.08(11) ?
C1 N1 S1 O2 . . . . 46.28(13) ?
C1 N1 S1 C7 . . . . -67.40(13) ?
C8 C7 S1 O1 . . . . -95.15(13) ?
C12 C7 S1 O1 . . . . 82.45(13) ?
C8 C7 S1 O2 . . . . 33.11(14) ?
C12 C7 S1 O2 . . . . -149.29(12) ?
C8 C7 S1 N1 . . . . 148.68(12) ?
C12 C7 S1 N1 . . . . -33.72(14) ?
N2 C14 C15 O6 . . . . 56.00(15) ?
C19 C14 C15 O6 . . . . -66.87(15) ?
N2 C14 C15 C16 . . . . 176.81(12) ?
C19 C14 C15 C16 . . . . 53.94(16) ?
O6 C15 C16 C17 . . . . 62.91(16) ?
C14 C15 C16 C17 . . . . -55.68(16) ?
C15 C16 C17 C18 . . . . 58.13(18) ?
C16 C17 C18 C19 . . . . -58.33(19) ?
C17 C18 C19 C14 . . . . 56.40(19) ?
N2 C14 C19 C18 . . . . -177.42(13) ?
C15 C14 C19 C18 . . . . -54.35(17) ?
C25 C20 C21 C22 . . . . 1.2(2) ?
S2 C20 C21 C22 . . . . -175.50(11) ?
C20 C21 C22 C23 . . . . -0.1(2) ?
C21 C22 C23 C24 . . . . -0.7(2) ?
C21 C22 C23 C26 . . . . 178.69(14) ?
C22 C23 C24 C25 . . . . 0.6(2) ?
C26 C23 C24 C25 . . . . -178.82(14) ?
C23 C24 C25 C20 . . . . 0.4(2) ?
C21 C20 C25 C24 . . . . -1.3(2) ?
S2 C20 C25 C24 . . . . 175.38(11) ?
C15 C14 N2 S2 . . . . 102.29(14) ?
C19 C14 N2 S2 . . . . -133.55(12) ?
C14 N2 S2 O4 . . . . -174.30(12) ?
C14 N2 S2 O5 . . . . -45.13(14) ?
C14 N2 S2 C20 . . . . 68.98(14) ?
C21 C20 S2 O4 . . . . 134.13(12) ?
C25 C20 S2 O4 . . . . -42.57(13) ?
C21 C20 S2 O5 . . . . 5.55(14) ?
C25 C20 S2 O5 . . . . -171.15(11) ?
C21 C20 S2 N2 . . . . -110.23(12) ?
C25 C20 S2 N2 . . . . 73.07(13) ?
